data_4106151
loop_
_publ_author_name
'G\'eza Szigethy'
'Kenneth N. Raymond'

_publ_section_title
;
 Hexadentate Terephthalamide(bis-hydroxypyridinone) Ligands for Uranyl
 Chelation: Structural and Thermodynamic Consequences of Ligand
 Variation(1)
;
_journal_name_full 'Journal of the American Chemical Society'
_journal_page_first 7942
_journal_page_last 7956
_journal_paper_doi 10.1021/ja201511u
_journal_volume 133
_journal_year 2011
_chemical_formula_moiety
;C32 H20 N6 O12 U, 2(C4 H12 N), 3(H2 O), C H4 O, /
3(C4 H8 O2)
;
_chemical_formula_sum 'C53 H78 N8 O22 U'
_chemical_formula_weight 1417.26
_chemical_name_common 'TAM(ophen-1,2-HOPO)2, uranyl complex'
_chemical_name_systematic
; 
 ? 
;
_space_group_IT_number 2
_symmetry_cell_setting triclinic
_symmetry_space_group_name_Hall '-P 1'
_symmetry_space_group_name_H-M 'P -1'
_atom_sites_solution_hydrogens geom
_atom_sites_solution_primary direct
_atom_sites_solution_secondary difmap
_audit_creation_method SHELXL-97
_cell_angle_alpha 79.417(2)
_cell_angle_beta 86.227(2)
_cell_angle_gamma 88.558(2)
_cell_formula_units_Z 2
_cell_length_a 9.2600(15)
_cell_length_b 13.259(2)
_cell_length_c 23.405(4)
_cell_measurement_reflns_used 2665
_cell_measurement_temperature 163(2)
_cell_measurement_theta_max 20.252
_cell_measurement_theta_min 3.302
_cell_volume 2818.4(8)
_computing_cell_refinement 'SAINT v. 7.07'
_computing_data_collection 'Bruker SMART v. 5.059'
_computing_data_reduction 'SAINT v. 7.07'
_computing_molecular_graphics 'ORTEP-3 v.1.08, POV-Ray v3.6.1c.icl8.win32'
_computing_publication_material 'ORTEP-3 v.1.08, POV-Ray v3.6.1c.icl8.win32'
_computing_structure_refinement 'SHELXL-97 (Sheldrick, 2008)'
_computing_structure_solution 'SHELXS-97 (Sheldrick, 2008)'
_diffrn_ambient_temperature 163(2)
_diffrn_detector_area_resol_mean 8.192
_diffrn_measured_fraction_theta_full 0.952
_diffrn_measured_fraction_theta_max 0.952
_diffrn_measurement_device_type 'Bruker SMART 1000'
_diffrn_measurement_method \w-scans
_diffrn_radiation_monochromator graphite
_diffrn_radiation_source 'fine-focus sealed tube'
_diffrn_radiation_type MoK\a
_diffrn_radiation_wavelength 0.71073
_diffrn_reflns_av_R_equivalents 0.0351
_diffrn_reflns_av_sigmaI/netI 0.0892
_diffrn_reflns_limit_h_max 10
_diffrn_reflns_limit_h_min -10
_diffrn_reflns_limit_k_max 7
_diffrn_reflns_limit_k_min -15
_diffrn_reflns_limit_l_max 26
_diffrn_reflns_limit_l_min -27
_diffrn_reflns_number 14330
_diffrn_reflns_theta_full 24.78
_diffrn_reflns_theta_max 24.78
_diffrn_reflns_theta_min 3.30
_exptl_absorpt_coefficient_mu 2.968
_exptl_absorpt_correction_T_max 0.9430
_exptl_absorpt_correction_T_min 0.5484
_exptl_absorpt_correction_type multi-scan
_exptl_absorpt_process_details 'Blessing, 1995'
_exptl_crystal_colour yellow
_exptl_crystal_density_diffrn 1.670
_exptl_crystal_description plate
_exptl_crystal_F_000 1440
_exptl_crystal_size_max 0.23
_exptl_crystal_size_mid 0.09
_exptl_crystal_size_min 0.02
_platon_squeeze_details
;
See Refinement special details for more detailed discussion.
;
_refine_diff_density_max 0.880
_refine_diff_density_min -0.733
_refine_diff_density_rms 0.132
_refine_ls_extinction_method none
_refine_ls_goodness_of_fit_ref 0.940
_refine_ls_hydrogen_treatment mixed
_refine_ls_matrix_type full
_refine_ls_number_parameters 582
_refine_ls_number_reflns 9212
_refine_ls_number_restraints 6
_refine_ls_restrained_S_all 0.940
_refine_ls_R_factor_all 0.0723
_refine_ls_R_factor_gt 0.0479
_refine_ls_shift/su_max 0.001
_refine_ls_shift/su_mean 0.000
_refine_ls_structure_factor_coef Fsqd
_refine_ls_weighting_details 'calc w=1/[\s^2^(Fo^2^)+(0.0616P)^2^+0.0000P] where P=(Fo^2^+2Fc^2^)/3'
_refine_ls_weighting_scheme calc
_refine_ls_wR_factor_gt 0.1047
_refine_ls_wR_factor_ref 0.1106
_reflns_number_gt 6822
_reflns_number_total 9212
_reflns_threshold_expression >2sigma(I)
_cod_data_source_file ja201511u_si_002_4.cif
_cod_data_source_block shelxl
_cod_original_cell_volume 2818.3(8)
_cod_database_code 4106151

loop_
_symmetry_equiv_pos_as_xyz
'x, y, z'
'-x, -y, -z'

loop_
_atom_site_label
_atom_site_type_symbol
_atom_site_fract_x
_atom_site_fract_y
_atom_site_fract_z
_atom_site_U_iso_or_equiv
_atom_site_adp_type
_atom_site_occupancy
_atom_site_symmetry_multiplicity
_atom_site_calc_flag
_atom_site_refinement_flags
U1 U 0.31607(3) 0.58192(2) 0.185124(12) 0.03272(11) Uani 1 1 d .
O7 O 0.2610(5) 0.5391(3) 0.08997(19) 0.0337(11) Uani 1 1 d .
O6 O 0.2362(5) 0.7183(3) 0.11337(19) 0.0350(11) Uani 1 1 d .
O4 O 0.3827(6) 0.6020(3) 0.28493(19) 0.0459(13) Uani 1 1 d .
O10 O 0.4910(5) 1.0382(4) 0.2232(2) 0.0417(12) Uani 1 1 d .
O11 O 0.2308(5) 0.9492(4) -0.0351(2) 0.0446(13) Uani 1 1 d .
O5 O 0.3171(5) 0.7527(3) 0.21057(19) 0.0349(11) Uani 1 1 d .
N6 N 0.3335(5) 0.4634(4) 0.0681(2) 0.0290(12) Uani 1 1 d .
O3 O 0.3299(6) 0.4292(4) 0.2610(2) 0.0565(15) Uani 1 1 d .
N5 N 0.1551(5) 0.5945(4) -0.0104(2) 0.0298(13) Uani 1 1 d .
H5 H 0.1599 0.5969 0.0268 0.036 Uiso 1 1 calc R
C16 C 0.3508(7) 0.9852(5) 0.0669(3) 0.0359(17) Uani 1 1 d .
H16 H 0.3600 1.0377 0.0333 0.043 Uiso 1 1 calc R
O8 O 0.4061(5) 0.4130(3) 0.1590(2) 0.0383(12) Uani 1 1 d .
O12 O 0.2318(6) 0.5054(4) -0.0815(2) 0.0554(15) Uani 1 1 d .
N3 N 0.4030(6) 0.8858(4) 0.2736(2) 0.0356(14) Uani 1 1 d .
H3 H 0.3642 0.8273 0.2704 0.043 Uiso 1 1 calc R
C26 C 0.0677(7) 0.6685(5) -0.0437(3) 0.0288(15) Uani 1 1 d .
C27 C 0.2312(7) 0.5209(5) -0.0314(3) 0.0339(16) Uani 1 1 d .
C15 C 0.3974(7) 1.0026(5) 0.1183(3) 0.0324(16) Uani 1 1 d .
H15 H 0.4383 1.0669 0.1199 0.039 Uiso 1 1 calc R
N4 N 0.1496(5) 0.7928(4) 0.0100(2) 0.0327(13) Uani 1 1 d .
H4 H 0.1570 0.7456 0.0415 0.039 Uiso 1 1 calc R
C18 C 0.2864(6) 0.8123(5) 0.1115(3) 0.0274(15) Uani 1 1 d .
C29 C 0.4041(7) 0.3747(5) -0.0089(3) 0.0366(17) Uani 1 1 d .
H29 H 0.4020 0.3680 -0.0486 0.044 Uiso 1 1 calc R
C13 C 0.4306(7) 0.9557(5) 0.2236(3) 0.0340(16) Uani 1 1 d .
C20 C 0.2212(7) 0.8814(5) 0.0080(3) 0.0307(16) Uani 1 1 d .
N1 N 0.3842(6) 0.5183(4) 0.3289(2) 0.0405(15) Uani 1 1 d .
C32 C 0.4135(7) 0.3974(5) 0.1073(3) 0.0308(16) Uani 1 1 d .
C21 C 0.0645(7) 0.7688(5) -0.0333(3) 0.0312(16) Uani 1 1 d .
C14 C 0.3855(7) 0.9263(5) 0.1693(3) 0.0293(15) Uani 1 1 d .
C17 C 0.2891(7) 0.8904(5) 0.0625(3) 0.0298(15) Uani 1 1 d .
C19 C 0.3312(7) 0.8302(5) 0.1663(3) 0.0283(15) Uani 1 1 d .
C28 C 0.3261(7) 0.4508(5) 0.0116(3) 0.0303(16) Uani 1 1 d .
C25 C -0.0186(7) 0.6430(6) -0.0858(3) 0.0369(17) Uani 1 1 d .
H25 H -0.0199 0.5744 -0.0923 0.044 Uiso 1 1 calc R
N2 N 0.4453(8) 0.7138(5) 0.3616(3) 0.064(2) Uani 1 1 d .
H2 H 0.4403 0.7074 0.3250 0.077 Uiso 1 1 calc R
C31 C 0.4917(7) 0.3181(5) 0.0858(3) 0.0382(18) Uani 1 1 d .
H31 H 0.5487 0.2715 0.1112 0.046 Uiso 1 1 calc R
C22 C -0.0227(7) 0.8423(5) -0.0640(3) 0.0379(17) Uani 1 1 d .
H22 H -0.0279 0.9098 -0.0556 0.045 Uiso 1 1 calc R
O9 O 0.4478(15) 0.6288(6) 0.4524(3) 0.185(6) Uani 1 1 d .
C23 C -0.1038(7) 0.8165(6) -0.1079(3) 0.0410(18) Uani 1 1 d .
H23 H -0.1603 0.8675 -0.1307 0.049 Uiso 1 1 calc R
C30 C 0.4865(7) 0.3072(5) 0.0288(3) 0.0367(17) Uani 1 1 d .
H30 H 0.5397 0.2533 0.0151 0.044 Uiso 1 1 calc R
C24 C -0.1012(7) 0.7178(6) -0.1175(3) 0.0388(17) Uani 1 1 d .
H24 H -0.1575 0.7007 -0.1468 0.047 Uiso 1 1 calc R
C12 C 0.4317(8) 0.9000(5) 0.3300(3) 0.0380(17) Uani 1 1 d .
C6 C 0.4385(13) 0.6290(7) 0.4012(4) 0.087(4) Uani 1 1 d .
C1 C 0.3538(8) 0.4274(5) 0.3136(3) 0.0428(18) Uani 1 1 d .
C11 C 0.4323(8) 0.9969(6) 0.3444(3) 0.047(2) Uani 1 1 d .
H11 H 0.4083 1.0547 0.3159 0.057 Uiso 1 1 calc R
C5 C 0.4129(10) 0.5293(6) 0.3843(3) 0.062(2) Uani 1 1 d .
C2 C 0.3535(8) 0.3397(6) 0.3576(3) 0.049(2) Uani 1 1 d .
H2A H 0.3307 0.2750 0.3489 0.059 Uiso 1 1 calc R
C10 C 0.4661(13) 1.0121(8) 0.3977(4) 0.091(4) Uani 1 1 d .
H10 H 0.4599 1.0785 0.4076 0.109 Uiso 1 1 calc R
C3 C 0.3853(10) 0.3468(6) 0.4123(3) 0.061(2) Uani 1 1 d .
H3A H 0.3891 0.2867 0.4414 0.073 Uiso 1 1 calc R
C4 C 0.4123(12) 0.4412(7) 0.4259(4) 0.078(3) Uani 1 1 d .
H4A H 0.4307 0.4456 0.4649 0.093 Uiso 1 1 calc R
C7 C 0.4598(10) 0.8134(6) 0.3729(3) 0.058(2) Uani 1 1 d .
O2 O 0.5000(5) 0.6091(3) 0.16224(19) 0.0333(11) Uani 1 1 d .
O1 O 0.1294(5) 0.5620(4) 0.2062(2) 0.0469(13) Uani 1 1 d .
N7 N 0.7922(7) 0.3386(5) 0.2542(3) 0.0466(16) Uani 1 1 d .
N8 N 0.8016(6) 0.7874(4) 0.1382(3) 0.0455(16) Uani 1 1 d .
C40 C 0.6945(8) 0.8235(6) 0.0934(4) 0.056(2) Uani 1 1 d .
H40A H 0.6572 0.8916 0.0979 0.084 Uiso 1 1 calc R
H40B H 0.6143 0.7752 0.0985 0.084 Uiso 1 1 calc R
H40C H 0.7420 0.8272 0.0544 0.084 Uiso 1 1 calc R
C39 C 0.8567(8) 0.6830(5) 0.1298(5) 0.068(3) Uani 1 1 d .
H39A H 0.9051 0.6881 0.0909 0.101 Uiso 1 1 calc R
H39B H 0.7753 0.6359 0.1339 0.101 Uiso 1 1 calc R
H39C H 0.9256 0.6571 0.1593 0.101 Uiso 1 1 calc R
C38 C 0.9250(8) 0.8595(6) 0.1303(4) 0.065(3) Uani 1 1 d .
H38A H 0.8893 0.9277 0.1353 0.098 Uiso 1 1 calc R
H38B H 0.9714 0.8635 0.0911 0.098 Uiso 1 1 calc R
H38C H 0.9955 0.8347 0.1593 0.098 Uiso 1 1 calc R
C36 C 0.7707(10) 0.2616(7) 0.2156(4) 0.074(3) Uani 1 1 d .
H36A H 0.6669 0.2522 0.2129 0.110 Uiso 1 1 calc R
H36B H 0.8156 0.1960 0.2322 0.110 Uiso 1 1 calc R
H36C H 0.8157 0.2866 0.1767 0.110 Uiso 1 1 calc R
C37 C 0.7255(9) 0.7838(8) 0.1964(4) 0.073(3) Uani 1 1 d .
H37A H 0.6904 0.8528 0.2002 0.109 Uiso 1 1 calc R
H37B H 0.7925 0.7590 0.2268 0.109 Uiso 1 1 calc R
H37C H 0.6433 0.7373 0.2007 0.109 Uiso 1 1 calc R
C35 C 0.7279(12) 0.2978(8) 0.3130(4) 0.085(3) Uani 1 1 d .
H35A H 0.6236 0.2891 0.3112 0.128 Uiso 1 1 calc R
H35B H 0.7444 0.3459 0.3390 0.128 Uiso 1 1 calc R
H35C H 0.7730 0.2314 0.3279 0.128 Uiso 1 1 calc R
C34 C 0.9487(10) 0.3503(10) 0.2595(5) 0.104(4) Uani 1 1 d .
H34A H 0.9913 0.2838 0.2760 0.156 Uiso 1 1 calc R
H34B H 0.9630 0.3995 0.2851 0.156 Uiso 1 1 calc R
H34C H 0.9956 0.3755 0.2209 0.156 Uiso 1 1 calc R
C33 C 0.7141(14) 0.4348(8) 0.2294(5) 0.115(4) Uani 1 1 d .
H33A H 0.6110 0.4205 0.2285 0.172 Uiso 1 1 calc R
H33B H 0.7541 0.4604 0.1897 0.172 Uiso 1 1 calc R
H33C H 0.7259 0.4866 0.2536 0.172 Uiso 1 1 calc R
O1W O 0.3458(10) 0.2203(4) 0.2470(3) 0.102(3) Uani 1 1 d D
C8 C 0.5045(16) 0.8281(8) 0.4262(4) 0.122(5) Uani 1 1 d .
H8 H 0.5309 0.7710 0.4546 0.146 Uiso 1 1 calc R
C9 C 0.5102(17) 0.9271(9) 0.4375(5) 0.136(6) Uani 1 1 d .
H9 H 0.5451 0.9372 0.4733 0.163 Uiso 1 1 calc R
O2W O 0.7396(6) 0.0905(6) 0.1519(3) 0.0781(19) Uani 1 1 d D
H1WA H 0.388(9) 0.176(4) 0.222(3) 0.094 Uiso 1 1 d D
H1WB H 0.358(9) 0.2930(9) 0.235(3) 0.094 Uiso 1 1 d D
H2WA H 0.731(14) 0.162(5) 0.154(12) 0.45(18) Uiso 1 1 d D
H2WB H 0.653(7) 0.051(8) 0.156(6) 0.16(5) Uiso 1 1 d D

loop_
_atom_site_aniso_label
_atom_site_aniso_U_11
_atom_site_aniso_U_22
_atom_site_aniso_U_33
_atom_site_aniso_U_23
_atom_site_aniso_U_13
_atom_site_aniso_U_12
U1 0.04132(17) 0.02889(15) 0.02719(16) -0.00166(10) -0.00526(11) -0.00294(10)
O7 0.048(3) 0.026(2) 0.029(3) -0.011(2) -0.008(2) 0.004(2)
O6 0.052(3) 0.024(2) 0.032(3) -0.010(2) -0.019(2) 0.007(2)
O4 0.078(4) 0.035(3) 0.024(3) 0.002(2) -0.015(2) -0.001(2)
O10 0.051(3) 0.041(3) 0.038(3) -0.018(2) -0.001(2) -0.009(2)
O11 0.055(3) 0.050(3) 0.026(3) 0.005(3) -0.014(2) -0.016(2)
O5 0.051(3) 0.028(3) 0.026(3) -0.004(2) -0.008(2) 0.007(2)
N6 0.035(3) 0.029(3) 0.023(3) -0.005(2) -0.007(2) 0.000(2)
O3 0.101(5) 0.042(3) 0.026(3) -0.002(2) -0.012(3) -0.012(3)
N5 0.040(3) 0.025(3) 0.027(3) -0.009(3) -0.005(3) 0.001(2)
C16 0.042(4) 0.026(4) 0.037(4) 0.002(3) -0.009(3) -0.001(3)
O8 0.058(3) 0.027(3) 0.030(3) -0.004(2) -0.011(2) 0.005(2)
O12 0.078(4) 0.059(3) 0.036(3) -0.025(3) -0.016(3) 0.020(3)
N3 0.047(4) 0.029(3) 0.031(4) -0.006(3) -0.007(3) -0.001(3)
C26 0.028(4) 0.035(4) 0.022(4) -0.003(3) 0.001(3) 0.004(3)
C27 0.039(4) 0.029(4) 0.035(5) -0.009(3) -0.007(3) -0.008(3)
C15 0.033(4) 0.031(4) 0.034(4) -0.009(3) -0.007(3) 0.008(3)
N4 0.035(3) 0.032(3) 0.031(3) -0.005(3) -0.011(3) 0.002(3)
C18 0.030(4) 0.025(4) 0.031(4) -0.014(3) -0.008(3) 0.007(3)
C29 0.043(4) 0.035(4) 0.036(4) -0.013(3) -0.009(3) 0.001(3)
C13 0.036(4) 0.034(4) 0.032(4) -0.004(3) -0.006(3) 0.007(3)
C20 0.032(4) 0.034(4) 0.029(4) -0.015(3) -0.003(3) 0.004(3)
N1 0.065(4) 0.033(3) 0.022(3) 0.002(3) -0.011(3) 0.003(3)
C32 0.027(4) 0.030(4) 0.037(4) -0.008(3) -0.004(3) -0.006(3)
C21 0.035(4) 0.035(4) 0.026(4) -0.009(3) -0.009(3) -0.002(3)
C14 0.028(4) 0.032(4) 0.029(4) -0.006(3) -0.007(3) 0.002(3)
C17 0.029(4) 0.026(4) 0.032(4) -0.002(3) -0.002(3) 0.002(3)
C19 0.030(4) 0.029(4) 0.026(4) -0.006(3) -0.005(3) 0.005(3)
C28 0.029(4) 0.027(4) 0.035(4) -0.004(3) -0.007(3) -0.007(3)
C25 0.033(4) 0.048(4) 0.031(4) -0.008(3) -0.001(3) -0.011(3)
N2 0.132(7) 0.034(4) 0.026(4) -0.001(3) -0.026(4) -0.002(4)
C31 0.034(4) 0.021(3) 0.062(5) -0.010(3) -0.014(4) 0.005(3)
C22 0.037(4) 0.042(4) 0.035(4) -0.007(3) -0.010(3) 0.009(3)
O9 0.446(18) 0.058(5) 0.058(5) 0.002(4) -0.113(8) -0.015(7)
C23 0.027(4) 0.051(5) 0.039(5) 0.007(4) -0.007(3) 0.007(3)
C30 0.035(4) 0.033(4) 0.048(5) -0.025(4) 0.001(3) -0.003(3)
C24 0.031(4) 0.055(5) 0.032(4) -0.010(4) -0.007(3) -0.007(3)
C12 0.049(5) 0.045(4) 0.023(4) -0.012(3) -0.009(3) 0.006(3)
C6 0.184(12) 0.050(6) 0.032(6) -0.005(5) -0.049(6) 0.006(6)
C1 0.043(5) 0.038(4) 0.042(5) 0.003(4) 0.000(4) -0.002(3)
C11 0.068(5) 0.050(5) 0.029(4) -0.018(4) -0.004(4) -0.004(4)
C5 0.109(7) 0.042(5) 0.034(5) -0.003(4) -0.022(5) 0.015(5)
C2 0.072(6) 0.041(5) 0.031(5) 0.006(4) -0.009(4) -0.003(4)
C10 0.176(12) 0.058(6) 0.044(6) -0.018(5) -0.023(7) -0.006(7)
C3 0.095(7) 0.046(5) 0.035(5) 0.009(4) -0.007(5) 0.003(5)
C4 0.154(10) 0.048(6) 0.031(5) 0.000(4) -0.034(6) 0.012(6)
C7 0.100(7) 0.040(5) 0.034(5) -0.005(4) -0.018(5) -0.002(4)
O2 0.041(3) 0.026(2) 0.033(3) -0.003(2) -0.008(2) 0.001(2)
O1 0.046(3) 0.057(3) 0.037(3) -0.004(3) -0.001(2) -0.012(2)
N7 0.050(4) 0.051(4) 0.038(4) -0.005(3) -0.006(3) 0.006(3)
N8 0.032(3) 0.039(4) 0.069(5) -0.022(3) 0.005(3) -0.005(3)
C40 0.052(5) 0.046(5) 0.068(6) -0.007(4) -0.011(4) 0.001(4)
C39 0.044(5) 0.031(4) 0.133(9) -0.024(5) -0.017(5) 0.006(4)
C38 0.046(5) 0.048(5) 0.109(8) -0.033(5) 0.002(5) -0.009(4)
C36 0.070(6) 0.084(7) 0.072(7) -0.027(6) -0.009(5) -0.007(5)
C37 0.048(5) 0.103(8) 0.075(7) -0.035(6) -0.010(5) -0.012(5)
C35 0.115(9) 0.094(8) 0.040(6) 0.002(5) -0.001(6) 0.014(6)
C34 0.048(6) 0.162(12) 0.119(10) -0.066(9) -0.001(6) -0.029(6)
C33 0.171(12) 0.062(7) 0.101(10) 0.013(6) -0.028(9) 0.038(7)
O1W 0.203(8) 0.029(3) 0.063(5) 0.003(3) 0.026(5) 0.019(4)
C8 0.279(17) 0.052(6) 0.038(6) -0.003(5) -0.050(8) -0.012(8)
C9 0.294(19) 0.075(8) 0.051(7) -0.026(6) -0.064(9) -0.012(10)
O2W 0.057(4) 0.124(6) 0.058(4) -0.028(4) 0.003(3) -0.029(4)

loop_
_atom_type_symbol
_atom_type_description
_atom_type_scat_dispersion_real
_atom_type_scat_dispersion_imag
_atom_type_scat_source
C C 0.0033 0.0016 'International Tables Vol C Tables 4.2.6.8 and 6.1.1.4'
H H 0.0000 0.0000 'International Tables Vol C Tables 4.2.6.8 and 6.1.1.4'
N N 0.0061 0.0033 'International Tables Vol C Tables 4.2.6.8 and 6.1.1.4'
O O 0.0106 0.0060 'International Tables Vol C Tables 4.2.6.8 and 6.1.1.4'
U U -9.6767 9.6646 'International Tables Vol C Tables 4.2.6.8 and 6.1.1.4'

loop_
_geom_angle_atom_site_label_1
_geom_angle_atom_site_label_2
_geom_angle_atom_site_label_3
_geom_angle
O2 U1 O1 176.8(2)
O2 U1 O6 91.22(17)
O1 U1 O6 85.76(19)
O2 U1 O3 103.82(19)
O1 U1 O3 79.3(2)
O6 U1 O3 164.59(17)
O2 U1 O5 83.49(17)
O1 U1 O5 94.13(19)
O6 U1 O5 64.29(14)
O3 U1 O5 120.08(15)
O2 U1 O7 93.02(17)
O1 U1 O7 86.67(19)
O6 U1 O7 62.94(14)
O3 U1 O7 112.11(15)
O5 U1 O7 127.01(14)
O2 U1 O4 86.40(18)
O1 U1 O4 94.32(19)
O6 U1 O4 124.33(14)
O3 U1 O4 61.10(16)
O5 U1 O4 60.18(14)
O7 U1 O4 172.70(14)
O2 U1 O8 78.01(17)
O1 U1 O8 104.57(19)
O6 U1 O8 121.43(14)
O3 U1 O8 60.05(16)
O5 U1 O8 160.60(15)
O7 U1 O8 60.47(14)
O4 U1 O8 112.36(14)
N6 O7 U1 121.5(3)
C18 O6 U1 119.0(3)
N1 O4 U1 119.9(4)
C19 O5 U1 115.8(4)
O7 N6 C28 122.7(5)
O7 N6 C32 115.3(5)
C28 N6 C32 122.0(5)
C1 O3 U1 126.3(5)
C27 N5 C26 124.5(5)
C27 N5 H5 117.8
C26 N5 H5 117.8
C15 C16 C17 121.4(6)
C15 C16 H16 119.3
C17 C16 H16 119.3
C32 O8 U1 122.2(4)
C13 N3 C12 125.2(6)
C13 N3 H3 117.4
C12 N3 H3 117.4
C21 C26 C25 119.4(6)
C21 C26 N5 119.1(6)
C25 C26 N5 121.6(6)
O12 C27 N5 125.5(6)
O12 C27 C28 118.2(6)
N5 C27 C28 116.3(6)
C16 C15 C14 121.0(6)
C16 C15 H15 119.5
C14 C15 H15 119.5
C20 N4 C21 126.5(6)
C20 N4 H4 116.7
C21 N4 H4 116.7
O6 C18 C17 124.6(5)
O6 C18 C19 114.0(5)
C17 C18 C19 121.2(6)
C28 C29 C30 119.2(6)
C28 C29 H29 120.4
C30 C29 H29 120.4
O10 C13 N3 122.3(6)
O10 C13 C14 121.7(6)
N3 C13 C14 116.0(6)
O11 C20 N4 123.3(6)
O11 C20 C17 121.8(6)
N4 C20 C17 114.9(6)
C1 N1 O4 115.5(5)
C1 N1 C5 124.2(6)
O4 N1 C5 120.4(6)
O8 C32 N6 116.4(6)
O8 C32 C31 126.7(6)
N6 C32 C31 116.8(6)
C22 C21 C26 120.5(6)
C22 C21 N4 120.7(6)
C26 C21 N4 118.8(6)
C19 C14 C15 119.4(6)
C19 C14 C13 124.0(6)
C15 C14 C13 116.5(6)
C18 C17 C16 117.9(6)
C18 C17 C20 123.2(6)
C16 C17 C20 118.7(6)
O5 C19 C14 124.9(6)
O5 C19 C18 116.3(5)
C14 C19 C18 118.8(6)
C29 C28 N6 120.6(6)
C29 C28 C27 117.2(6)
N6 C28 C27 122.2(6)
C24 C25 C26 119.6(7)
C24 C25 H25 120.2
C26 C25 H25 120.2
C6 N2 C7 125.4(7)
C6 N2 H2 117.3
C7 N2 H2 117.3
C30 C31 C32 121.0(6)
C30 C31 H31 119.5
C32 C31 H31 119.5
C21 C22 C23 119.4(6)
C21 C22 H22 120.3
C23 C22 H22 120.3
C24 C23 C22 119.8(6)
C24 C23 H23 120.1
C22 C23 H23 120.1
C31 C30 C29 120.4(6)
C31 C30 H30 119.8
C29 C30 H30 119.8
C23 C24 C25 121.3(6)
C23 C24 H24 119.4
C25 C24 H24 119.4
C11 C12 N3 121.6(6)
C11 C12 C7 119.3(6)
N3 C12 C7 119.1(6)
O9 C6 N2 122.7(9)
O9 C6 C5 116.9(8)
N2 C6 C5 120.4(7)
O3 C1 N1 117.0(6)
O3 C1 C2 125.8(7)
N1 C1 C2 117.2(7)
C10 C11 C12 122.2(8)
C10 C11 H11 118.9
C12 C11 H11 118.9
N1 C5 C4 116.7(7)
N1 C5 C6 123.9(7)
C4 C5 C6 119.4(8)
C3 C2 C1 120.5(8)
C3 C2 H2A 119.7
C1 C2 H2A 119.7
C11 C10 C9 117.9(9)
C11 C10 H10 121.0
C9 C10 H10 121.0
C2 C3 C4 120.1(7)
C2 C3 H3A 120.0
C4 C3 H3A 120.0
C5 C4 C3 121.3(8)
C5 C4 H4A 119.3
C3 C4 H4A 119.3
C8 C7 N2 120.5(7)
C8 C7 C12 118.9(7)
N2 C7 C12 120.6(6)
C35 N7 C34 107.2(8)
C35 N7 C33 109.4(7)
C34 N7 C33 114.9(8)
C35 N7 C36 108.5(7)
C34 N7 C36 109.3(7)
C33 N7 C36 107.5(7)
C37 N8 C38 110.4(7)
C37 N8 C40 107.6(6)
C38 N8 C40 109.9(6)
C37 N8 C39 111.7(7)
C38 N8 C39 109.3(6)
C40 N8 C39 107.9(6)
N8 C40 H40A 109.5
N8 C40 H40B 109.5
H40A C40 H40B 109.5
N8 C40 H40C 109.5
H40A C40 H40C 109.5
H40B C40 H40C 109.5
N8 C39 H39A 109.5
N8 C39 H39B 109.5
H39A C39 H39B 109.5
N8 C39 H39C 109.5
H39A C39 H39C 109.5
H39B C39 H39C 109.5
N8 C38 H38A 109.5
N8 C38 H38B 109.5
H38A C38 H38B 109.5
N8 C38 H38C 109.5
H38A C38 H38C 109.5
H38B C38 H38C 109.5
N7 C36 H36A 109.5
N7 C36 H36B 109.5
H36A C36 H36B 109.5
N7 C36 H36C 109.5
H36A C36 H36C 109.5
H36B C36 H36C 109.5
N8 C37 H37A 109.5
N8 C37 H37B 109.5
H37A C37 H37B 109.5
N8 C37 H37C 109.5
H37A C37 H37C 109.5
H37B C37 H37C 109.5
N7 C35 H35A 109.5
N7 C35 H35B 109.5
H35A C35 H35B 109.5
N7 C35 H35C 109.5
H35A C35 H35C 109.5
H35B C35 H35C 109.5
N7 C34 H34A 109.5
N7 C34 H34B 109.5
H34A C34 H34B 109.5
N7 C34 H34C 109.5
H34A C34 H34C 109.5
H34B C34 H34C 109.5
N7 C33 H33A 109.5
N7 C33 H33B 109.5
H33A C33 H33B 109.5
N7 C33 H33C 109.5
H33A C33 H33C 109.5
H33B C33 H33C 109.5
H1WA O1W H1WB 118.4(12)
C7 C8 C9 119.4(9)
C7 C8 H8 120.3
C9 C8 H8 120.3
C8 C9 C10 121.7(9)
C8 C9 H9 119.2
C10 C9 H9 119.2
H2WA O2W H2WB 118.1(12)

loop_
_geom_bond_atom_site_label_1
_geom_bond_atom_site_label_2
_geom_bond_distance
U1 O2 1.777(4)
U1 O1 1.778(5)
U1 O6 2.370(4)
U1 O3 2.443(5)
U1 O5 2.446(4)
U1 O7 2.484(4)
U1 O4 2.517(4)
U1 O8 2.535(4)
O7 N6 1.353(6)
O6 C18 1.334(7)
O4 N1 1.368(7)
O10 C13 1.240(8)
O11 C20 1.222(8)
O5 C19 1.321(7)
N6 C28 1.369(8)
N6 C32 1.386(8)
O3 C1 1.260(8)
N5 C27 1.337(8)
N5 C26 1.409(8)
N5 H5 0.8800
C16 C15 1.365(9)
C16 C17 1.417(9)
C16 H16 0.9500
O8 C32 1.262(7)
O12 C27 1.225(8)
N3 C13 1.367(8)
N3 C12 1.410(8)
N3 H3 0.8800
C26 C21 1.394(9)
C26 C25 1.401(9)
C27 C28 1.543(9)
C15 C14 1.416(9)
C15 H15 0.9500
N4 C20 1.355(8)
N4 C21 1.409(8)
N4 H4 0.8800
C18 C17 1.396(9)
C18 C19 1.434(8)
C29 C28 1.366(9)
C29 C30 1.389(9)
C29 H29 0.9500
C13 C14 1.484(9)
C20 C17 1.484(9)
N1 C1 1.359(9)
N1 C5 1.376(9)
C32 C31 1.410(9)
C21 C22 1.377(9)
C14 C19 1.397(9)
C25 C24 1.374(9)
C25 H25 0.9500
N2 C6 1.319(10)
N2 C7 1.405(9)
N2 H2 0.8800
C31 C30 1.371(9)
C31 H31 0.9500
C22 C23 1.408(9)
C22 H22 0.9500
O9 C6 1.205(10)
C23 C24 1.368(9)
C23 H23 0.9500
C30 H30 0.9500
C24 H24 0.9500
C12 C11 1.387(9)
C12 C7 1.411(10)
C6 C5 1.478(12)
C1 C2 1.404(10)
C11 C10 1.358(11)
C11 H11 0.9500
C5 C4 1.376(11)
C2 C3 1.354(10)
C2 H2A 0.9500
C10 C9 1.395(14)
C10 H10 0.9500
C3 C4 1.379(11)
C3 H3A 0.9500
C4 H4A 0.9500
C7 C8 1.386(12)
N7 C35 1.477(10)
N7 C34 1.477(10)
N7 C33 1.491(10)
N7 C36 1.505(10)
N8 C37 1.485(10)
N8 C38 1.488(9)
N8 C40 1.497(9)
N8 C39 1.505(9)
C40 H40A 0.9800
C40 H40B 0.9800
C40 H40C 0.9800
C39 H39A 0.9800
C39 H39B 0.9800
C39 H39C 0.9800
C38 H38A 0.9800
C38 H38B 0.9800
C38 H38C 0.9800
C36 H36A 0.9800
C36 H36B 0.9800
C36 H36C 0.9800
C37 H37A 0.9800
C37 H37B 0.9800
C37 H37C 0.9800
C35 H35A 0.9800
C35 H35B 0.9800
C35 H35C 0.9800
C34 H34A 0.9800
C34 H34B 0.9800
C34 H34C 0.9800
C33 H33A 0.9800
C33 H33B 0.9800
C33 H33C 0.9800
O1W H1WA 0.960(2)
O1W H1WB 0.960(2)
C8 C9 1.390(13)
C8 H8 0.9500
C9 H9 0.9500
O2W H2WA 0.960(2)
O2W H2WB 0.960(2)

loop_
_geom_torsion_atom_site_label_1
_geom_torsion_atom_site_label_2
_geom_torsion_atom_site_label_3
_geom_torsion_atom_site_label_4
_geom_torsion
O2 U1 O7 N6 58.5(4)
O1 U1 O7 N6 -124.7(4)
O6 U1 O7 N6 148.3(4)
O3 U1 O7 N6 -47.7(4)
O5 U1 O7 N6 142.6(4)
O8 U1 O7 N6 -15.9(4)
O2 U1 O6 C18 -54.7(4)
O1 U1 O6 C18 124.2(4)
O3 U1 O6 C18 137.8(6)
O5 U1 O6 C18 27.5(4)
O7 U1 O6 C18 -147.4(5)
O4 U1 O6 C18 31.8(5)
O8 U1 O6 C18 -131.3(4)
O2 U1 O4 N1 -111.1(5)
O1 U1 O4 N1 72.0(5)
O6 U1 O4 N1 159.8(4)
O3 U1 O4 N1 -3.2(4)
O5 U1 O4 N1 164.3(5)
O8 U1 O4 N1 -35.7(5)
O2 U1 O5 C19 68.0(4)
O1 U1 O5 C19 -109.8(4)
O6 U1 O5 C19 -26.5(4)
O3 U1 O5 C19 170.2(4)
O7 U1 O5 C19 -20.9(5)
O4 U1 O5 C19 157.6(5)
O8 U1 O5 C19 85.5(6)
U1 O7 N6 C28 -167.0(4)
U1 O7 N6 C32 14.5(6)
O2 U1 O3 C1 82.1(6)
O1 U1 O3 C1 -96.9(6)
O6 U1 O3 C1 -110.8(7)
O5 U1 O3 C1 -8.3(7)
O7 U1 O3 C1 -178.8(6)
O4 U1 O3 C1 4.2(6)
O8 U1 O3 C1 149.2(7)
O2 U1 O8 C32 -82.7(5)
O1 U1 O8 C32 95.3(5)
O6 U1 O8 C32 1.3(5)
O3 U1 O8 C32 163.5(5)
O5 U1 O8 C32 -100.5(6)
O7 U1 O8 C32 17.8(4)
O4 U1 O8 C32 -163.7(5)
C27 N5 C26 C21 -141.6(6)
C27 N5 C26 C25 40.0(9)
C26 N5 C27 O12 -2.6(11)
C26 N5 C27 C28 177.0(5)
C17 C16 C15 C14 0.0(10)
U1 O6 C18 C17 157.7(5)
U1 O6 C18 C19 -25.9(6)
C12 N3 C13 O10 3.3(10)
C12 N3 C13 C14 -177.4(6)
C21 N4 C20 O11 -6.9(10)
C21 N4 C20 C17 173.5(6)
U1 O4 N1 C1 2.5(7)
U1 O4 N1 C5 -176.5(6)
U1 O8 C32 N6 -17.8(7)
U1 O8 C32 C31 163.9(5)
O7 N6 C32 O8 2.2(8)
C28 N6 C32 O8 -176.3(6)
O7 N6 C32 C31 -179.4(5)
C28 N6 C32 C31 2.1(9)
C25 C26 C21 C22 0.1(10)
N5 C26 C21 C22 -178.3(6)
C25 C26 C21 N4 178.7(6)
N5 C26 C21 N4 0.4(9)
C20 N4 C21 C22 -38.3(10)
C20 N4 C21 C26 143.0(6)
C16 C15 C14 C19 2.8(9)
C16 C15 C14 C13 -176.2(6)
O10 C13 C14 C19 173.0(6)
N3 C13 C14 C19 -6.3(9)
O10 C13 C14 C15 -8.1(9)
N3 C13 C14 C15 172.6(5)
O6 C18 C17 C16 -177.7(6)
C19 C18 C17 C16 6.1(9)
O6 C18 C17 C20 6.9(10)
C19 C18 C17 C20 -169.3(6)
C15 C16 C17 C18 -4.4(9)
C15 C16 C17 C20 171.2(6)
O11 C20 C17 C18 -176.7(6)
N4 C20 C17 C18 2.9(9)
O11 C20 C17 C16 8.0(9)
N4 C20 C17 C16 -172.4(6)
U1 O5 C19 C14 -155.7(5)
U1 O5 C19 C18 24.4(6)
C15 C14 C19 O5 179.0(6)
C13 C14 C19 O5 -2.1(10)
C15 C14 C19 C18 -1.1(9)
C13 C14 C19 C18 177.8(6)
O6 C18 C19 O5 -0.1(8)
C17 C18 C19 O5 176.5(5)
O6 C18 C19 C14 -180.0(5)
C17 C18 C19 C14 -3.4(9)
C30 C29 C28 N6 2.7(10)
C30 C29 C28 C27 -177.4(6)
O7 N6 C28 C29 178.4(6)
C32 N6 C28 C29 -3.2(9)
O7 N6 C28 C27 -1.5(9)
C32 N6 C28 C27 176.9(6)
O12 C27 C28 C29 -0.7(9)
N5 C27 C28 C29 179.6(6)
O12 C27 C28 N6 179.1(6)
N5 C27 C28 N6 -0.5(9)
C21 C26 C25 C24 2.2(10)
N5 C26 C25 C24 -179.5(6)
O8 C32 C31 C30 177.6(6)
N6 C32 C31 C30 -0.6(9)
C26 C21 C22 C23 -2.9(10)
N4 C21 C22 C23 178.5(6)
C21 C22 C23 C24 3.4(10)
C32 C31 C30 C29 0.2(10)
C28 C29 C30 C31 -1.2(10)
C22 C23 C24 C25 -1.1(11)
C26 C25 C24 C23 -1.7(10)
C13 N3 C12 C11 28.1(10)
C13 N3 C12 C7 -152.3(7)
C7 N2 C6 O9 -1.8(19)
C7 N2 C6 C5 175.7(9)
U1 O3 C1 N1 -4.6(10)
U1 O3 C1 C2 176.2(6)
O4 N1 C1 O3 1.0(9)
C5 N1 C1 O3 -179.9(7)
O4 N1 C1 C2 -179.6(6)
C5 N1 C1 C2 -0.6(11)
N3 C12 C11 C10 -177.0(8)
C7 C12 C11 C10 3.3(13)
C1 N1 C5 C4 1.0(13)
O4 N1 C5 C4 180.0(8)
C1 N1 C5 C6 -176.7(9)
O4 N1 C5 C6 2.3(13)
O9 C6 C5 N1 172.7(11)
N2 C6 C5 N1 -5.0(16)
O9 C6 C5 C4 -5.0(17)
N2 C6 C5 C4 177.3(10)
O3 C1 C2 C3 177.9(8)
N1 C1 C2 C3 -1.3(11)
C12 C11 C10 C9 4.1(16)
C1 C2 C3 C4 2.8(13)
N1 C5 C4 C3 0.6(15)
C6 C5 C4 C3 178.4(10)
C2 C3 C4 C5 -2.4(15)
C6 N2 C7 C8 16.3(16)
C6 N2 C7 C12 -164.8(10)
C11 C12 C7 C8 -7.8(14)
N3 C12 C7 C8 172.6(9)
C11 C12 C7 N2 173.3(8)
N3 C12 C7 N2 -6.3(12)
N2 C7 C8 C9 -176.4(12)
C12 C7 C8 C9 4.7(19)
C7 C8 C9 C10 3(2)
C11 C10 C9 C8 -7(2)

loop_
_platon_squeeze_void_nr
_platon_squeeze_void_average_x
_platon_squeeze_void_average_y
_platon_squeeze_void_average_z
_platon_squeeze_void_volume
_platon_squeeze_void_count_electrons
_platon_squeeze_void_content
1 0.000 -0.101 0.500 856 176 ' '
